data_1519238
loop_
_publ_author_name
'Coles, Simon J.'
'Hursthouse, Michael B.'
'Mayer, Thomas A.'
'Threlfall, Terry L.'

_publ_section_title
;
 N-[4-(3-Methyl-1H-pyridin-2-ylidene sulfamoyl)-phenyl]-acetamide
;
_journal_name_full 'Crystal Structure Report Archive'
_journal_page_first 179
_journal_year 2000
_chemical_formula_sum 'C14 H15 N3 O3 S'
_chemical_formula_weight 305.35
_space_group_IT_number 14
_symmetry_cell_setting monoclinic
_symmetry_space_group_name_Hall '-P 2ybc'
_symmetry_space_group_name_H-M 'P 1 21/c 1'
_atom_sites_solution_hydrogens geom
_atom_sites_solution_primary direct
_atom_sites_solution_secondary difmap
_cell_angle_alpha 90.00
_cell_angle_beta 105.63(3)
_cell_angle_gamma 90.00
_cell_formula_units_Z 4
_cell_length_a 8.1459(16)
_cell_length_b 14.656(3)
_cell_length_c 12.532(3)
_cell_measurement_temperature 150(2)
_cell_measurement_theta_max 27.5
_cell_measurement_theta_min 2.95
_cell_volume 1440.8(6)
_computing_cell_refinement 'DENZO & COLLECT'
_computing_data_collection 'DENZO (Otwinowski & Minor, 1997) & COLLECT (Hooft, 1998)'
_computing_data_reduction 'DENZO & COLLECT'
_computing_structure_refinement 'SHELXL-97 (Sheldrick, 1997)'
_computing_structure_solution 'SHELXS-97 (Sheldrick, 1997)'
_diffrn_ambient_temperature 150(2)
_diffrn_detector_area_resol_mean 9.091
_diffrn_measured_fraction_theta_full 0.986
_diffrn_measured_fraction_theta_max 0.986
_diffrn_measurement_device_type 'Nonius KappaCCD'
_diffrn_measurement_method '\f and \w scans'
_diffrn_radiation_monochromator graphite
_diffrn_radiation_source 'Nonius FR591 rotating anode'
_diffrn_radiation_type MoK\a
_diffrn_radiation_wavelength 0.71073
_diffrn_reflns_av_R_equivalents 0.0381
_diffrn_reflns_av_sigmaI/netI 0.0536
_diffrn_reflns_limit_h_max 10
_diffrn_reflns_limit_h_min -10
_diffrn_reflns_limit_k_max 19
_diffrn_reflns_limit_k_min -17
_diffrn_reflns_limit_l_max 16
_diffrn_reflns_limit_l_min -15
_diffrn_reflns_number 9211
_diffrn_reflns_theta_full 27.50
_diffrn_reflns_theta_max 27.50
_diffrn_reflns_theta_min 2.95
_exptl_absorpt_coefficient_mu 0.238
_exptl_absorpt_correction_T_max 0.976
_exptl_absorpt_correction_T_min 0.877
_exptl_absorpt_correction_type multi-scan
_exptl_crystal_colour yellow
_exptl_crystal_density_diffrn 1.408
_exptl_crystal_density_method 'not measured'
_exptl_crystal_description needle
_exptl_crystal_F_000 640
_exptl_crystal_size_max 0.55
_exptl_crystal_size_mid 0.5
_exptl_crystal_size_min 0.1
_refine_diff_density_max 0.177
_refine_diff_density_min -0.221
_refine_diff_density_rms 0.043
_refine_ls_extinction_coef 0.008(3)
_refine_ls_extinction_expression Fc^*^=kFc[1+0.001xFc^2^\l^3^/sin(2\q)]^-1/4^
_refine_ls_extinction_method SHELXL
_refine_ls_goodness_of_fit_ref 1.015
_refine_ls_hydrogen_treatment mixed
_refine_ls_matrix_type full
_refine_ls_number_parameters 251
_refine_ls_number_reflns 3268
_refine_ls_number_restraints 0
_refine_ls_restrained_S_all 1.015
_refine_ls_R_factor_all 0.0929
_refine_ls_R_factor_gt 0.0482
_refine_ls_shift/su_max 0.000
_refine_ls_shift/su_mean 0.000
_refine_ls_structure_factor_coef Fsqd
_refine_ls_weighting_details 'calc w=1/[\s^2^(Fo^2^)+(0.0782P)^2^+0.0000P] where P=(Fo^2^+2Fc^2^)/3'
_refine_ls_weighting_scheme calc
_refine_ls_wR_factor_gt 0.1201
_refine_ls_wR_factor_ref 0.1408
_reflns_number_gt 1964
_reflns_number_total 3268
_reflns_threshold_expression >2sigma(I)
_cod_data_source_file eCrystal-179.cif
_cod_data_source_block 00tam005
_cod_depositor_comments
;
Citation :
Coles, Simon J. and Hursthouse, Michael B. and Mayer, Thomas A. and 
Threlfall, Terry L (2000) 
University of Southampton, Crystal Structure Report Archive. 
(doi:10.5258/ecrystals/179)

More at:
http://ecrystals.chem.soton.ac.uk/179/
;
_cod_original_cell_volume 1440.8(5)
_cod_original_sg_symbol_H-M P21/c
_cod_database_code 1519238

loop_
_symmetry_equiv_pos_as_xyz
'x, y, z'
'-x, y+1/2, -z+1/2'
'-x, -y, -z'
'x, -y-1/2, z-1/2'

loop_
_atom_site_label
_atom_site_type_symbol
_atom_site_fract_x
_atom_site_fract_y
_atom_site_fract_z
_atom_site_U_iso_or_equiv
_atom_site_adp_type
_atom_site_occupancy
_atom_site_symmetry_multiplicity
_atom_site_calc_flag
_atom_site_refinement_flags
_atom_site_disorder_assembly
_atom_site_disorder_group
H21 H 0.129(3) 0.6167(16) 0.912(2) 0.070(7) Uiso 1 1 d . . .
H15 H 0.030(4) 0.0857(18) 1.010(2) 0.086(8) Uiso 1 1 d . . .
H17N H -0.005(3) 0.3769(15) 0.801(2) 0.064(7) Uiso 1 1 d . . .
H17 H -0.262(3) 0.2633(19) 0.817(2) 0.087(9) Uiso 1 1 d . . .
H20 H -0.042(3) 0.5245(17) 0.783(2) 0.076(8) Uiso 1 1 d . . .
H14 H -0.198(3) 0.0548(18) 1.090(2) 0.076(8) Uiso 1 1 d . . .
H18 H -0.478(4) 0.2315(18) 0.898(2) 0.088(9) Uiso 1 1 d . . .
H11 H -0.593(4) 0.1475(19) 1.016(2) 0.092(9) Uiso 1 1 d . . .
H22 H 0.333(3) 0.5574(17) 1.062(2) 0.075(7) Uiso 1 1 d . . .
H11B H -0.726(5) 0.143(2) 1.151(3) 0.123(12) Uiso 1 1 d . . .
H24B H 0.480(4) 0.331(2) 1.097(2) 0.102(10) Uiso 1 1 d . . .
H24A H 0.454(4) 0.418(2) 1.163(3) 0.095(10) Uiso 1 1 d . . .
H11C H -0.692(5) 0.041(3) 1.171(4) 0.145(17) Uiso 1 1 d . . .
H11A H -0.623(5) 0.090(3) 1.265(4) 0.159(16) Uiso 1 1 d . . .
H24C H 0.341(4) 0.340(2) 1.154(3) 0.101(11) Uiso 1 1 d . . .
S11 S 0.07688(7) 0.20810(4) 0.85395(4) 0.0549(2) Uani 1 1 d . . .
N12 N 0.1921(2) 0.27750(12) 0.93996(14) 0.0533(5) Uani 1 1 d . . .
N13 N 0.0550(2) 0.41180(14) 0.85138(15) 0.0554(5) Uani 1 1 d . . .
C19 C 0.1703(2) 0.36839(14) 0.93350(16) 0.0480(5) Uani 1 1 d . . .
O11 O 0.1783(2) 0.12648(10) 0.86196(14) 0.0679(5) Uani 1 1 d . . .
O10 O -0.3443(2) 0.08271(13) 1.22129(13) 0.0765(5) Uani 1 1 d . . .
C16 C -0.0968(2) 0.18122(14) 0.90656(18) 0.0525(5) Uani 1 1 d . . .
O12 O 0.0080(2) 0.24619(11) 0.74505(12) 0.0654(4) Uani 1 1 d . . .
C23 C 0.2765(3) 0.42432(15) 1.01747(17) 0.0545(5) Uani 1 1 d . . .
N11 N -0.4930(3) 0.12823(15) 1.05098(17) 0.0719(6) Uani 1 1 d . . .
C20 C 0.0376(3) 0.50464(17) 0.8434(2) 0.0634(6) Uani 1 1 d . . .
C17 C -0.2507(3) 0.22538(19) 0.8709(2) 0.0720(8) Uani 1 1 d . . .
C12 C -0.4803(3) 0.10109(16) 1.15616(19) 0.0627(6) Uani 1 1 d . . .
C21 C 0.1395(3) 0.55770(18) 0.9198(2) 0.0674(7) Uani 1 1 d . . .
C22 C 0.2581(3) 0.51703(17) 1.0080(2) 0.0646(6) Uani 1 1 d . . .
C13 C -0.3586(3) 0.14381(16) 1.00308(18) 0.0578(6) Uani 1 1 d . . .
C24 C 0.3980(4) 0.3790(2) 1.1140(3) 0.0773(8) Uani 1 1 d . . .
C14 C -0.2063(3) 0.09649(18) 1.0360(2) 0.0676(7) Uani 1 1 d . . .
C15 C -0.0773(3) 0.11539(17) 0.9879(2) 0.0650(6) Uani 1 1 d . . .
C18 C -0.3793(3) 0.20689(19) 0.9194(2) 0.0754(8) Uani 1 1 d . . .
C11 C -0.6427(4) 0.0971(3) 1.1879(3) 0.0895(10) Uani 1 1 d . . .

loop_
_atom_site_aniso_label
_atom_site_aniso_U_11
_atom_site_aniso_U_22
_atom_site_aniso_U_33
_atom_site_aniso_U_23
_atom_site_aniso_U_13
_atom_site_aniso_U_12
S11 0.0504(4) 0.0526(4) 0.0583(4) -0.0062(2) 0.0086(3) 0.0002(2)
N12 0.0462(10) 0.0527(11) 0.0558(10) -0.0033(8) 0.0049(8) -0.0013(8)
N13 0.0552(11) 0.0555(11) 0.0521(10) -0.0005(9) 0.0087(9) -0.0029(9)
C19 0.0435(11) 0.0533(13) 0.0487(11) 0.0006(10) 0.0151(9) -0.0004(9)
O11 0.0598(9) 0.0570(10) 0.0833(11) -0.0152(8) 0.0132(8) 0.0075(8)
O10 0.0722(11) 0.0937(13) 0.0557(9) 0.0060(8) 0.0037(8) 0.0072(10)
C16 0.0445(11) 0.0477(11) 0.0594(13) 0.0004(10) 0.0040(9) 0.0003(9)
O12 0.0682(10) 0.0708(10) 0.0520(9) -0.0040(7) 0.0077(7) -0.0034(8)
C23 0.0506(12) 0.0556(13) 0.0564(12) -0.0031(10) 0.0130(10) -0.0030(10)
N11 0.0475(11) 0.0985(17) 0.0643(13) 0.0199(12) 0.0056(10) 0.0053(11)
C20 0.0677(15) 0.0552(14) 0.0652(15) 0.0096(12) 0.0142(12) 0.0072(12)
C17 0.0558(14) 0.0783(17) 0.0764(16) 0.0322(15) 0.0085(13) 0.0081(13)
C12 0.0647(15) 0.0629(14) 0.0554(13) 0.0011(11) 0.0077(11) -0.0036(12)
C21 0.0789(17) 0.0471(14) 0.0766(16) 0.0017(13) 0.0219(14) 0.0012(13)
C22 0.0656(14) 0.0575(14) 0.0684(15) -0.0089(12) 0.0142(12) -0.0097(12)
C13 0.0429(11) 0.0669(14) 0.0570(12) 0.0073(11) 0.0024(9) 0.0014(11)
C24 0.0769(19) 0.0676(18) 0.0699(16) -0.0068(15) -0.0104(15) -0.0037(16)
C14 0.0623(15) 0.0663(16) 0.0707(15) 0.0217(13) 0.0118(12) 0.0076(12)
C15 0.0528(14) 0.0603(15) 0.0760(15) 0.0073(12) 0.0072(12) 0.0106(12)
C18 0.0462(13) 0.090(2) 0.0856(18) 0.0337(15) 0.0099(13) 0.0170(13)
C11 0.0732(19) 0.119(3) 0.078(2) 0.015(2) 0.0233(16) -0.001(2)

loop_
_atom_type_symbol
_atom_type_description
_atom_type_scat_dispersion_real
_atom_type_scat_dispersion_imag
_atom_type_scat_source
C C 0.0033 0.0016 'International Tables Vol C Tables 4.2.6.8 and 6.1.1.4'
H H 0.0000 0.0000 'International Tables Vol C Tables 4.2.6.8 and 6.1.1.4'
N N 0.0061 0.0033 'International Tables Vol C Tables 4.2.6.8 and 6.1.1.4'
O O 0.0106 0.0060 'International Tables Vol C Tables 4.2.6.8 and 6.1.1.4'
S S 0.1246 0.1234 'International Tables Vol C Tables 4.2.6.8 and 6.1.1.4'

loop_
_geom_angle_atom_site_label_1
_geom_angle_atom_site_label_2
_geom_angle_atom_site_label_3
_geom_angle
_geom_angle_site_symmetry_1
_geom_angle_site_symmetry_3
O12 S11 O11 117.19(10) . .
O12 S11 N12 113.69(10) . .
O11 S11 N12 105.13(9) . .
O12 S11 C16 107.15(10) . .
O11 S11 C16 106.96(10) . .
N12 S11 C16 106.03(10) . .
C19 N12 S11 123.30(14) . .
C19 N13 C20 124.1(2) . .
N12 C19 N13 124.48(19) . .
N12 C19 C23 118.77(18) . .
N13 C19 C23 116.7(2) . .
C17 C16 C15 118.8(2) . .
C17 C16 S11 121.87(19) . .
C15 C16 S11 119.28(17) . .
C22 C23 C19 118.4(2) . .
C22 C23 C24 122.9(2) . .
C19 C23 C24 118.6(2) . .
C12 N11 C13 126.98(19) . .
C21 C20 N13 119.6(2) . .
C18 C17 C16 120.1(2) . .
O10 C12 N11 122.3(2) . .
O10 C12 C11 121.9(2) . .
N11 C12 C11 115.7(2) . .
C20 C21 C22 119.0(2) . .
C23 C22 C21 122.0(2) . .
C18 C13 C14 118.7(2) . .
C18 C13 N11 119.2(2) . .
C14 C13 N11 122.1(2) . .
C15 C14 C13 119.9(2) . .
C14 C15 C16 121.1(2) . .
C17 C18 C13 121.3(2) . .

loop_
_geom_bond_atom_site_label_1
_geom_bond_atom_site_label_2
_geom_bond_distance
_geom_bond_site_symmetry_2
S11 O12 1.4409(16) .
S11 O11 1.4418(15) .
S11 N12 1.5911(18) .
S11 C16 1.759(2) .
N12 C19 1.343(3) .
N13 C19 1.351(3) .
N13 C20 1.369(3) .
C19 C23 1.427(3) .
O10 C12 1.217(3) .
C16 C17 1.374(3) .
C16 C15 1.381(3) .
C23 C22 1.369(3) .
C23 C24 1.496(3) .
N11 C12 1.354(3) .
N11 C13 1.402(3) .
C20 C21 1.335(4) .
C17 C18 1.373(4) .
C12 C11 1.481(4) .
C21 C22 1.391(4) .
C13 C18 1.374(3) .
C13 C14 1.384(3) .
C14 C15 1.373(4) .
